data_7721097
loop_
_publ_author_name
'Gutorova, Svetlana'
'Matveev, Petr I.'
'Evsiunina, Mariia V.'
'Wang, Qiushi'
'Lemport, Pavel S.'
'Kalle, Paulina'
'Koshelev, Daniil S.'
'Utochnikova, Valentina V.'
'Averin, Alexey A.'
'Poliakova, Tatiana R.'
'Gerasimov, Mikhail A.'
'Petrov, Vladimir G.'
'Ustynyuk, Yuri'
'Kalmykov, Stepan'
'Nenajdenko, Valentine'

_publ_section_title
;
 Competitive Coordination of Uranium(VI) and Thorium(IV) by Tetradentate
 Phenanthroline Ligands: Structural and Spectroscopic Investigation of
 U(VI)-Th(IV) Mixed Ion Pair Formation
;
_journal_name_full 'Dalton Transactions'
_journal_paper_doi 10.1039/D6DT00392C
_journal_year 2026
_chemical_formula_moiety '2(C34 H28 Cl2 N5 O7 U), N6 O18 Th'
_chemical_formula_sum 'C68 H56 Cl4 N16 O32 Th U2'
_chemical_formula_weight 2459.18
_space_group_crystal_system monoclinic
_space_group_IT_number 14
_space_group_name_Hall '-P 2yn'
_space_group_name_H-M_alt 'P 1 21/n 1'
_atom_sites_solution_hydrogens geom
_atom_sites_solution_primary dual
_audit_creation_date 2025-11-13
_audit_creation_method
;
Olex2 1.5
(compiled 2025.03.04 svn.red2d20d0 for OlexSys, GUI svn.r7188)
;
_audit_update_record
;
2025-11-19 deposited with the CCDC.	2026-05-29 downloaded from the CCDC.
;
_cell_angle_alpha 90
_cell_angle_beta 90.3840(10)
_cell_angle_gamma 90
_cell_formula_units_Z 2
_cell_length_a 13.3179(5)
_cell_length_b 10.8403(4)
_cell_length_c 31.2259(11)
_cell_measurement_reflns_used 9711
_cell_measurement_temperature 100.00
_cell_measurement_theta_max 30.523
_cell_measurement_theta_min 2.506
_cell_volume 4508.0(3)
_computing_cell_refinement 'SAINT v8.37A (Bruker, 2015)'
_computing_data_reduction 'SAINT v8.37A (Bruker, 2015)'
_computing_molecular_graphics 'Olex2 1.5 (Dolomanov et al., 2009)'
_computing_publication_material 'Olex2 1.5 (Dolomanov et al., 2009)'
_computing_structure_refinement 'XL  (Sheldrick, 2008)'
_computing_structure_solution 'SHELXT 2014/5 (Sheldrick, 2014)'
_diffrn_ambient_temperature 100.00
_diffrn_measured_fraction_theta_full 0.996
_diffrn_measured_fraction_theta_max 0.985
_diffrn_measurement_device_type 'Bruker D8 Venture'
_diffrn_measurement_method '\f and \w scans'
_diffrn_radiation_type MoK\a
_diffrn_radiation_wavelength 0.71073
_diffrn_reflns_av_R_equivalents 0.0432
_diffrn_reflns_av_unetI/netI 0.0339
_diffrn_reflns_Laue_measured_fraction_full 0.996
_diffrn_reflns_Laue_measured_fraction_max 0.985
_diffrn_reflns_limit_h_max 17
_diffrn_reflns_limit_h_min -17
_diffrn_reflns_limit_k_max 14
_diffrn_reflns_limit_k_min -14
_diffrn_reflns_limit_l_max 41
_diffrn_reflns_limit_l_min -41
_diffrn_reflns_number 60599
_diffrn_reflns_point_group_measured_fraction_full 0.996
_diffrn_reflns_point_group_measured_fraction_max 0.985
_diffrn_reflns_theta_full 25.242
_diffrn_reflns_theta_max 27.998
_diffrn_reflns_theta_min 1.989
_diffrn_source_current 1.0
_diffrn_source_power 0.05
_diffrn_source_voltage 50.0
_diffrn_standards_number 0
_exptl_absorpt_coefficient_mu 5.434
_exptl_absorpt_correction_T_max 0.0998
_exptl_absorpt_correction_T_min 0.0591
_exptl_absorpt_correction_type multi-scan
_exptl_absorpt_process_details
;
SADABS-2016/2 (Bruker,2016/2) was used for absorption correction.
wR2(int) was 0.1109 before and 0.0571 after correction.
The Ratio of minimum to maximum transmission is 0.5922.
The \l/2 correction factor is Not present.
;
_exptl_crystal_colour yellow
_exptl_crystal_colour_primary yellow
_exptl_crystal_density_diffrn 1.812
_exptl_crystal_description prism
_exptl_crystal_F_000 2348
_exptl_crystal_size_max 0.23
_exptl_crystal_size_mid 0.12
_exptl_crystal_size_min 0.07
_refine_diff_density_max 1.787
_refine_diff_density_min -1.280
_refine_diff_density_rms 0.142
_refine_ls_extinction_method none
_refine_ls_goodness_of_fit_ref 1.051
_refine_ls_hydrogen_treatment constr
_refine_ls_matrix_type full
_refine_ls_number_parameters 556
_refine_ls_number_reflns 10730
_refine_ls_number_restraints 0
_refine_ls_restrained_S_all 1.051
_refine_ls_R_factor_all 0.0416
_refine_ls_R_factor_gt 0.0325
_refine_ls_shift/su_max 0.004
_refine_ls_shift/su_mean 0.000
_refine_ls_structure_factor_coef Fsqd
_refine_ls_weighting_details 'w=1/[\s^2^(Fo^2^)+(0.0266P)^2^+13.2522P] where P=(Fo^2^+2Fc^2^)/3'
_refine_ls_weighting_scheme calc
_refine_ls_wR_factor_gt 0.0702
_refine_ls_wR_factor_ref 0.0731
_reflns_Friedel_coverage 0.000
_reflns_number_gt 9045
_reflns_number_total 10730
_reflns_threshold_expression 'I > 2\s(I)'
_cod_data_source_file d6dt00392c2.cif
_cod_data_source_block uth_14
_cod_database_code 7721097
_shelx_shelxl_version_number 2014/7
_shelx_space_group_comment
;
The symmetry employed for this shelxl refinement is uniquely defined
by the following loop, which should always be used as a source of
symmetry information in preference to the above space-group names.
They are only intended as comments.
;
_shelx_estimated_absorpt_t_max 0.702
_shelx_estimated_absorpt_t_min 0.368
_olex2_refinement_description
;
1.a Ternary CH refined with riding coordinates:
 C18(H18), C28(H28)
1.b Secondary CH2 refined with riding coordinates:
 C15(H15A,H15B), C16(H16A,H16B), C17(H17A,H17B), C25(H25A,H25B), C26(H26A,
 H26B), C27(H27A,H27B)
1.c Aromatic/amide H refined with riding coordinates:
 C3(H3), C9(H9), C10(H10), C12(H12), C20(H20), C21(H21), C22(H22), C23(H23),
 C24(H24), C30(H30), C31(H31), C32(H32), C33(H33), C34(H34)
;
_smtbx_masks_void_probe_radius 1.2
_smtbx_masks_void_truncation_radius 1.2
_olex2_submission_special_instructions 'No special instructions were received'

loop_
_space_group_symop_operation_xyz
'x, y, z'
'-x+1/2, y+1/2, -z+1/2'
'-x, -y, -z'
'x-1/2, -y-1/2, z-1/2'

loop_
_atom_site_label
_atom_site_type_symbol
_atom_site_fract_x
_atom_site_fract_y
_atom_site_fract_z
_atom_site_U_iso_or_equiv
_atom_site_adp_type
_atom_site_occupancy
_atom_site_site_symmetry_order
_atom_site_calc_flag
_atom_site_refinement_flags_posn
_atom_site_refinement_flags_adp
_atom_site_refinement_flags_occupancy
_atom_site_disorder_assembly
_atom_site_disorder_group
U1 U 0.48178(2) 0.35069(2) 0.71620(2) 0.01916(5) Uani 1 1 d . . . . .
Cl1 Cl 0.10025(9) -0.01022(11) 0.61878(4) 0.0361(3) Uani 1 1 d . . . . .
Cl2 Cl 0.31113(10) 0.56116(11) 0.51420(3) 0.0345(3) Uani 1 1 d . . . . .
O1 O 0.4328(2) 0.1585(3) 0.74801(9) 0.0228(6) Uani 1 1 d . . . . .
O2 O 0.5478(2) 0.5395(3) 0.68604(9) 0.0263(7) Uani 1 1 d . . . . .
O3 O 0.3691(2) 0.4207(3) 0.73402(9) 0.0244(6) Uani 1 1 d . . . . .
O4 O 0.5909(2) 0.2776(3) 0.69678(10) 0.0277(7) Uani 1 1 d . . . . .
O5 O 0.5360(2) 0.3133(3) 0.79107(9) 0.0284(7) Uani 1 1 d . . . . .
O6 O 0.5724(2) 0.4915(3) 0.76554(10) 0.0265(7) Uani 1 1 d . . . . .
O7 O 0.6107(3) 0.4488(3) 0.83218(10) 0.0339(8) Uani 1 1 d . . . . .
N1 N 0.3631(3) 0.2005(3) 0.67243(11) 0.0204(7) Uani 1 1 d . . . . .
N2 N 0.4314(3) 0.4061(3) 0.63779(11) 0.0212(7) Uani 1 1 d . . . . .
N3 N 0.3835(3) -0.0400(3) 0.75004(10) 0.0201(7) Uani 1 1 d . . . . .
N4 N 0.6337(3) 0.6119(3) 0.62898(11) 0.0247(8) Uani 1 1 d . . . . .
N5 N 0.5752(3) 0.4199(3) 0.79808(12) 0.0255(8) Uani 1 1 d . . . . .
C1 C 0.3856(3) 0.0696(4) 0.73149(13) 0.0214(8) Uani 1 1 d . . . . .
C2 C 0.3309(3) 0.0961(4) 0.69056(13) 0.0201(8) Uani 1 1 d . . . . .
C3 C 0.2491(3) 0.0294(4) 0.67465(14) 0.0238(9) Uani 1 1 d . . . . .
H3 H 0.2258 -0.0419 0.6892 0.029 Uiso 1 1 calc R U . . .
C4 C 0.2028(3) 0.0687(4) 0.63756(14) 0.0245(9) Uani 1 1 d . . . . .
C5 C 0.2378(3) 0.1738(4) 0.61606(13) 0.0219(9) Uani 1 1 d . . . . .
C6 C 0.3179(3) 0.2374(4) 0.63582(12) 0.0193(8) Uani 1 1 d . . . . .
C7 C 0.3564(3) 0.3488(4) 0.61673(13) 0.0213(8) Uani 1 1 d . . . . .
C8 C 0.3137(3) 0.3907(4) 0.57800(13) 0.0234(9) Uani 1 1 d . . . . .
C9 C 0.2314(3) 0.3263(4) 0.55915(14) 0.0271(10) Uani 1 1 d . . . . .
H9 H 0.2016 0.3566 0.5335 0.033 Uiso 1 1 calc R U . . .
C10 C 0.1953(3) 0.2226(4) 0.57742(13) 0.0260(9) Uani 1 1 d . . . . .
H10 H 0.1403 0.1811 0.5643 0.031 Uiso 1 1 calc R U . . .
C11 C 0.3576(4) 0.4984(4) 0.56077(14) 0.0274(10) Uani 1 1 d . . . . .
C12 C 0.4372(3) 0.5550(4) 0.58079(14) 0.0259(9) Uani 1 1 d . . . . .
H12 H 0.4674 0.6265 0.5689 0.031 Uiso 1 1 calc R U . . .
C13 C 0.4726(3) 0.5042(4) 0.61927(13) 0.0223(9) Uani 1 1 d . . . . .
C14 C 0.5558(3) 0.5556(4) 0.64619(14) 0.0246(9) Uani 1 1 d . . . . .
C15 C 0.3587(3) -0.1606(4) 0.72952(14) 0.0254(9) Uani 1 1 d . . . . .
H15A H 0.3766 -0.1607 0.6988 0.031 Uiso 1 1 calc R U . . .
H15B H 0.2865 -0.1804 0.7324 0.031 Uiso 1 1 calc R U . . .
C16 C 0.4234(4) -0.2500(4) 0.75472(14) 0.0284(10) Uani 1 1 d . . . . .
H16A H 0.4930 -0.2518 0.7437 0.034 Uiso 1 1 calc R U . . .
H16B H 0.3952 -0.3345 0.7538 0.034 Uiso 1 1 calc R U . . .
C17 C 0.4199(4) -0.1970(4) 0.79975(15) 0.0303(10) Uani 1 1 d . . . . .
H17A H 0.4754 -0.2298 0.8176 0.036 Uiso 1 1 calc R U . . .
H17B H 0.3552 -0.2162 0.8137 0.036 Uiso 1 1 calc R U . . .
C18 C 0.4315(3) -0.0581(4) 0.79278(13) 0.0234(9) Uani 1 1 d . . . . .
H18 H 0.5046 -0.0389 0.7903 0.028 Uiso 1 1 calc R U . . .
C19 C 0.3877(3) 0.0230(4) 0.82757(14) 0.0249(9) Uani 1 1 d . . . . .
C20 C 0.2943(3) 0.0784(4) 0.82400(14) 0.0272(9) Uani 1 1 d . . . . .
H20 H 0.2540 0.0647 0.7992 0.033 Uiso 1 1 calc R U . . .
C21 C 0.2595(4) 0.1542(4) 0.85676(15) 0.0330(10) Uani 1 1 d . . . . .
H21 H 0.1958 0.1929 0.8541 0.040 Uiso 1 1 calc R U . . .
C22 C 0.3169(4) 0.1729(5) 0.89281(16) 0.0401(13) Uani 1 1 d . . . . .
H22 H 0.2931 0.2256 0.9148 0.048 Uiso 1 1 calc R U . . .
C23 C 0.4086(4) 0.1161(6) 0.89730(17) 0.0476(14) Uani 1 1 d . . . . .
H23 H 0.4473 0.1281 0.9226 0.057 Uiso 1 1 calc R U . . .
C24 C 0.4447(4) 0.0410(5) 0.86463(16) 0.0391(12) Uani 1 1 d . . . . .
H24 H 0.5082 0.0019 0.8676 0.047 Uiso 1 1 calc R U . . .
C25 C 0.6643(4) 0.6077(5) 0.58342(15) 0.0332(11) Uani 1 1 d . . . . .
H25A H 0.6418 0.6822 0.5678 0.040 Uiso 1 1 calc R U . . .
H25B H 0.6375 0.5334 0.5689 0.040 Uiso 1 1 calc R U . . .
C26 C 0.7782(4) 0.6028(5) 0.58714(17) 0.0428(13) Uani 1 1 d . . . . .
H26A H 0.8019 0.5181 0.5934 0.051 Uiso 1 1 calc R U . . .
H26B H 0.8105 0.6325 0.5606 0.051 Uiso 1 1 calc R U . . .
C27 C 0.7991(4) 0.6891(5) 0.62441(17) 0.0374(12) Uani 1 1 d . . . . .
H27A H 0.7953 0.7764 0.6152 0.045 Uiso 1 1 calc R U . . .
H27B H 0.8664 0.6734 0.6369 0.045 Uiso 1 1 calc R U . . .
C28 C 0.7161(3) 0.6593(4) 0.65690(15) 0.0274(9) Uani 1 1 d . . . . .
H28 H 0.7395 0.5923 0.6766 0.033 Uiso 1 1 calc R U . . .
C29 C 0.6841(3) 0.7705(4) 0.68294(14) 0.0238(9) Uani 1 1 d . . . . .
C30 C 0.7114(3) 0.7806(4) 0.72537(14) 0.0284(10) Uani 1 1 d . . . . .
H30 H 0.7442 0.7139 0.7394 0.034 Uiso 1 1 calc R U . . .
C31 C 0.6908(3) 0.8884(5) 0.74780(16) 0.0329(11) Uani 1 1 d . . . . .
H31 H 0.7109 0.8960 0.7769 0.040 Uiso 1 1 calc R U . . .
C32 C 0.6411(3) 0.9844(4) 0.72786(16) 0.0326(11) Uani 1 1 d . . . . .
H32 H 0.6283 1.0585 0.7431 0.039 Uiso 1 1 calc R U . . .
C33 C 0.6100(4) 0.9730(4) 0.68586(17) 0.0349(11) Uani 1 1 d . . . . .
H33 H 0.5731 1.0376 0.6725 0.042 Uiso 1 1 calc R U . . .
C34 C 0.6329(3) 0.8666(4) 0.66318(15) 0.0304(10) Uani 1 1 d . . . . .
H34 H 0.6134 0.8596 0.6340 0.036 Uiso 1 1 calc R U . . .
Th1 Th 0.5000 0.0000 0.5000 0.03209(7) Uani 1 2 d S . P . .
O8 O 0.4299(3) -0.1566(3) 0.55322(11) 0.0395(9) Uani 1 1 d . . . . .
O9 O 0.4643(3) 0.0205(3) 0.58092(10) 0.0360(8) Uani 1 1 d . . . . .
O10 O 0.4030(3) -0.1244(4) 0.62087(11) 0.0416(9) Uani 1 1 d . . . . .
O11 O 0.3146(3) 0.0377(3) 0.51684(11) 0.0418(9) Uani 1 1 d . . . . .
O12 O 0.3649(3) 0.1065(3) 0.45580(11) 0.0455(9) Uani 1 1 d . . . . .
O13 O 0.2087(3) 0.1318(4) 0.47425(13) 0.0618(12) Uani 1 1 d . . . . .
O14 O 0.4696(3) 0.2224(3) 0.52496(12) 0.0414(9) Uani 1 1 d . . . . .
O15 O 0.6191(3) 0.1501(3) 0.53717(12) 0.0418(9) Uani 1 1 d . . . . .
O16 O 0.5752(3) 0.3232(3) 0.56659(12) 0.0500(11) Uani 1 1 d . . . . .
N6 N 0.4311(3) -0.0874(4) 0.58634(13) 0.0343(9) Uani 1 1 d . . . . .
N7 N 0.2926(4) 0.0932(4) 0.48180(15) 0.0442(11) Uani 1 1 d . . . . .
N8 N 0.5540(4) 0.2355(4) 0.54356(14) 0.0401(11) Uani 1 1 d . . . . .

loop_
_atom_site_aniso_label
_atom_site_aniso_U_11
_atom_site_aniso_U_22
_atom_site_aniso_U_33
_atom_site_aniso_U_23
_atom_site_aniso_U_13
_atom_site_aniso_U_12
U1 0.02363(8) 0.01477(7) 0.01911(8) 0.00105(6) 0.00261(5) -0.00016(6)
Cl1 0.0315(6) 0.0311(6) 0.0457(7) 0.0057(5) -0.0087(5) -0.0096(5)
Cl2 0.0527(7) 0.0300(6) 0.0207(5) 0.0070(4) -0.0015(5) -0.0008(5)
O1 0.0295(15) 0.0182(14) 0.0206(14) 0.0010(12) -0.0001(12) -0.0037(12)
O2 0.0389(18) 0.0174(14) 0.0225(15) 0.0027(12) 0.0022(13) -0.0054(13)
O3 0.0305(16) 0.0213(15) 0.0215(15) 0.0009(12) -0.0005(12) 0.0033(13)
O4 0.0312(17) 0.0193(15) 0.0327(17) 0.0026(13) 0.0030(13) 0.0010(13)
O5 0.0341(18) 0.0243(16) 0.0267(16) 0.0040(13) -0.0048(13) -0.0050(13)
O6 0.0315(17) 0.0213(15) 0.0268(16) 0.0038(13) -0.0014(13) -0.0002(13)
O7 0.0389(19) 0.0357(19) 0.0270(17) -0.0068(14) -0.0077(14) 0.0008(15)
N1 0.0237(17) 0.0150(16) 0.0225(17) 0.0005(14) 0.0046(14) 0.0037(14)
N2 0.0285(19) 0.0176(17) 0.0177(17) -0.0007(14) 0.0027(14) 0.0007(14)
N3 0.0270(18) 0.0171(16) 0.0164(16) 0.0033(13) 0.0038(14) 0.0002(14)
N4 0.0296(19) 0.0194(17) 0.0252(19) -0.0013(15) 0.0066(15) -0.0035(15)
N5 0.0269(19) 0.0236(19) 0.0261(19) -0.0015(15) -0.0009(15) 0.0024(15)
C1 0.022(2) 0.021(2) 0.021(2) 0.0005(16) 0.0094(16) -0.0017(17)
C2 0.025(2) 0.0150(18) 0.020(2) 0.0007(16) 0.0029(16) 0.0033(16)
C3 0.025(2) 0.017(2) 0.030(2) -0.0003(17) 0.0027(18) 0.0019(17)
C4 0.024(2) 0.019(2) 0.031(2) -0.0016(17) 0.0059(18) -0.0005(17)
C5 0.024(2) 0.019(2) 0.023(2) -0.0016(16) 0.0042(16) 0.0025(16)
C6 0.024(2) 0.0172(19) 0.0166(19) -0.0024(15) 0.0035(15) 0.0014(16)
C7 0.027(2) 0.0172(19) 0.020(2) -0.0052(16) 0.0025(16) 0.0011(17)
C8 0.031(2) 0.022(2) 0.017(2) -0.0024(16) 0.0048(17) 0.0034(18)
C9 0.036(2) 0.025(2) 0.021(2) -0.0046(17) 0.0013(18) 0.0046(19)
C10 0.030(2) 0.027(2) 0.021(2) 0.0002(17) -0.0026(17) -0.0013(18)
C11 0.043(3) 0.020(2) 0.019(2) 0.0024(17) 0.0033(18) 0.0073(19)
C12 0.037(2) 0.018(2) 0.022(2) 0.0037(17) 0.0080(18) -0.0021(18)
C13 0.030(2) 0.0150(19) 0.022(2) 0.0000(16) 0.0088(17) -0.0004(17)
C14 0.034(2) 0.0119(18) 0.028(2) -0.0001(17) 0.0031(18) -0.0008(17)
C15 0.037(2) 0.0138(19) 0.025(2) -0.0005(17) 0.0039(18) -0.0044(18)
C16 0.034(2) 0.018(2) 0.033(2) 0.0009(18) 0.0010(19) -0.0015(19)
C17 0.037(3) 0.020(2) 0.034(2) 0.0085(19) -0.001(2) -0.002(2)
C18 0.028(2) 0.019(2) 0.024(2) 0.0071(17) 0.0005(17) 0.0001(17)
C19 0.030(2) 0.023(2) 0.023(2) 0.0068(17) 0.0009(17) -0.0059(18)
C20 0.032(2) 0.024(2) 0.026(2) 0.0015(18) 0.0005(18) -0.0041(19)
C21 0.039(3) 0.028(2) 0.032(2) 0.004(2) 0.011(2) 0.000(2)
C22 0.055(3) 0.036(3) 0.030(3) -0.007(2) 0.015(2) -0.009(2)
C23 0.052(3) 0.066(4) 0.025(3) -0.011(3) -0.002(2) -0.011(3)
C24 0.033(3) 0.055(3) 0.030(3) 0.002(2) -0.005(2) -0.003(2)
C25 0.044(3) 0.029(2) 0.027(2) -0.0062(19) 0.013(2) -0.010(2)
C26 0.042(3) 0.042(3) 0.045(3) -0.017(2) 0.019(2) -0.008(2)
C27 0.034(3) 0.032(3) 0.046(3) -0.010(2) 0.009(2) -0.002(2)
C28 0.032(2) 0.018(2) 0.033(2) 0.0012(18) -0.0010(19) -0.0014(18)
C29 0.021(2) 0.019(2) 0.032(2) -0.0021(17) 0.0033(17) -0.0025(16)
C30 0.027(2) 0.028(2) 0.031(2) 0.0007(19) 0.0041(18) 0.0034(19)
C31 0.029(2) 0.039(3) 0.031(2) -0.008(2) 0.0047(19) -0.005(2)
C32 0.029(2) 0.026(2) 0.043(3) -0.012(2) 0.009(2) -0.0068(19)
C33 0.036(3) 0.022(2) 0.047(3) -0.006(2) -0.003(2) 0.008(2)
C34 0.033(2) 0.028(2) 0.030(2) -0.0040(19) -0.0001(19) 0.003(2)
Th1 0.05468(16) 0.01739(11) 0.02441(12) 0.00267(9) 0.01501(11) 0.00905(11)
O8 0.065(2) 0.0239(17) 0.0301(18) 0.0026(14) 0.0136(17) 0.0058(17)
O9 0.056(2) 0.0252(17) 0.0268(17) 0.0018(14) 0.0153(16) 0.0061(16)
O10 0.044(2) 0.054(2) 0.0265(18) 0.0110(16) 0.0137(15) -0.0035(18)
O11 0.060(2) 0.0322(19) 0.0336(19) 0.0006(15) 0.0115(17) 0.0114(17)
O12 0.065(3) 0.037(2) 0.035(2) 0.0026(16) 0.0128(18) 0.0144(19)
O13 0.064(3) 0.077(3) 0.044(2) -0.003(2) -0.002(2) 0.025(3)
O14 0.056(2) 0.0258(19) 0.042(2) -0.0014(15) 0.0154(18) 0.0083(17)
O15 0.058(2) 0.0260(17) 0.042(2) -0.0037(16) 0.0184(18) 0.0074(17)
O16 0.082(3) 0.0247(19) 0.044(2) -0.0082(16) 0.027(2) -0.0022(18)
N6 0.039(2) 0.030(2) 0.034(2) 0.0061(18) 0.0095(18) 0.0095(18)
N7 0.059(3) 0.035(2) 0.040(3) -0.004(2) 0.009(2) 0.014(2)
N8 0.069(3) 0.019(2) 0.033(2) -0.0001(17) 0.027(2) 0.002(2)

loop_
_atom_type_symbol
_atom_type_description
_atom_type_scat_dispersion_real
_atom_type_scat_dispersion_imag
_atom_type_scat_source
C C 0.0033 0.0016 'International Tables Vol C Tables 4.2.6.8 and 6.1.1.4'
H H 0.0000 0.0000 'International Tables Vol C Tables 4.2.6.8 and 6.1.1.4'
Cl Cl 0.1484 0.1585 'International Tables Vol C Tables 4.2.6.8 and 6.1.1.4'
N N 0.0061 0.0033 'International Tables Vol C Tables 4.2.6.8 and 6.1.1.4'
O O 0.0106 0.0060 'International Tables Vol C Tables 4.2.6.8 and 6.1.1.4'
Th Th -7.2400 8.8979 'International Tables Vol C Tables 4.2.6.8 and 6.1.1.4'
U U -9.6767 9.6646 'International Tables Vol C Tables 4.2.6.8 and 6.1.1.4'

loop_
_geom_angle_atom_site_label_1
_geom_angle_atom_site_label_2
_geom_angle_atom_site_label_3
_geom_angle
_geom_angle_site_symmetry_1
_geom_angle_site_symmetry_3
_geom_angle_publ_flag
O1 U1 O2 174.43(10) . . ?
O1 U1 O5 62.96(10) . . ?
O1 U1 O6 114.23(10) . . ?
O1 U1 N1 61.06(10) . . ?
O1 U1 N2 121.33(10) . . ?
O2 U1 O5 113.68(10) . . ?
O2 U1 O6 62.88(10) . . ?
O2 U1 N1 122.48(10) . . ?
O2 U1 N2 62.06(11) . . ?
O3 U1 O1 90.50(12) . . ?
O3 U1 O2 94.04(12) . . ?
O3 U1 O5 90.90(12) . . ?
O3 U1 O6 87.18(12) . . ?
O3 U1 N1 85.52(12) . . ?
O3 U1 N2 89.03(12) . . ?
O4 U1 O1 88.81(12) . . ?
O4 U1 O2 86.78(12) . . ?
O4 U1 O3 177.56(14) . . ?
O4 U1 O5 90.87(13) . . ?
O4 U1 O6 95.23(12) . . ?
O4 U1 N1 92.11(12) . . ?
O4 U1 N2 89.33(12) . . ?
O5 U1 O6 51.39(10) . . ?
O5 U1 N1 123.85(10) . . ?
O5 U1 N2 175.71(10) . . ?
O6 U1 N1 171.24(10) . . ?
O6 U1 N2 124.34(10) . . ?
N2 U1 N1 60.42(11) . . ?
C1 O1 U1 129.1(3) . . ?
C14 O2 U1 122.3(3) . . ?
N5 O5 U1 97.4(2) . . ?
N5 O6 U1 97.6(2) . . ?
C2 N1 U1 119.6(3) . . ?
C2 N1 C6 117.8(4) . . ?
C6 N1 U1 121.2(3) . . ?
C7 N2 U1 122.7(3) . . ?
C13 N2 U1 119.2(3) . . ?
C13 N2 C7 117.6(4) . . ?
C1 N3 C15 127.2(3) . . ?
C1 N3 C18 120.1(4) . . ?
C18 N3 C15 111.2(3) . . ?
C14 N4 C25 126.7(4) . . ?
C14 N4 C28 119.9(4) . . ?
C25 N4 C28 111.4(3) . . ?
O5 N5 U1 56.80(19) . . ?
O6 N5 U1 56.8(2) . . ?
O6 N5 O5 113.6(3) . . ?
O7 N5 U1 178.0(3) . . ?
O7 N5 O5 122.7(4) . . ?
O7 N5 O6 123.7(4) . . ?
O1 C1 N3 121.3(4) . . ?
O1 C1 C2 116.2(4) . . ?
N3 C1 C2 122.4(4) . . ?
N1 C2 C1 111.7(4) . . ?
N1 C2 C3 122.6(4) . . ?
C3 C2 C1 125.4(4) . . ?
C2 C3 H3 120.5 . . ?
C4 C3 C2 118.9(4) . . ?
C4 C3 H3 120.5 . . ?
C3 C4 Cl1 119.1(3) . . ?
C3 C4 C5 120.3(4) . . ?
C5 C4 Cl1 120.6(3) . . ?
C4 C5 C6 116.2(4) . . ?
C4 C5 C10 124.9(4) . . ?
C6 C5 C10 118.8(4) . . ?
N1 C6 C5 124.0(4) . . ?
N1 C6 C7 116.1(4) . . ?
C5 C6 C7 120.0(4) . . ?
N2 C7 C6 116.7(4) . . ?
N2 C7 C8 124.5(4) . . ?
C8 C7 C6 118.8(4) . . ?
C7 C8 C9 120.2(4) . . ?
C7 C8 C11 115.3(4) . . ?
C11 C8 C9 124.5(4) . . ?
C8 C9 H9 119.7 . . ?
C10 C9 C8 120.6(4) . . ?
C10 C9 H9 119.7 . . ?
C5 C10 H10 119.2 . . ?
C9 C10 C5 121.6(4) . . ?
C9 C10 H10 119.2 . . ?
C8 C11 Cl2 120.2(4) . . ?
C12 C11 Cl2 118.8(3) . . ?
C12 C11 C8 121.1(4) . . ?
C11 C12 H12 121.0 . . ?
C11 C12 C13 118.0(4) . . ?
C13 C12 H12 121.0 . . ?
N2 C13 C12 123.3(4) . . ?
N2 C13 C14 111.1(4) . . ?
C12 C13 C14 125.5(4) . . ?
O2 C14 N4 122.5(4) . . ?
O2 C14 C13 115.8(4) . . ?
N4 C14 C13 121.7(4) . . ?
N3 C15 H15A 111.3 . . ?
N3 C15 H15B 111.3 . . ?
N3 C15 C16 102.4(3) . . ?
H15A C15 H15B 109.2 . . ?
C16 C15 H15A 111.3 . . ?
C16 C15 H15B 111.3 . . ?
C15 C16 H16A 111.3 . . ?
C15 C16 H16B 111.3 . . ?
C15 C16 C17 102.6(4) . . ?
H16A C16 H16B 109.2 . . ?
C17 C16 H16A 111.3 . . ?
C17 C16 H16B 111.3 . . ?
C16 C17 H17A 111.0 . . ?
C16 C17 H17B 111.0 . . ?
C16 C17 C18 103.7(4) . . ?
H17A C17 H17B 109.0 . . ?
C18 C17 H17A 111.0 . . ?
C18 C17 H17B 111.0 . . ?
N3 C18 C17 102.4(3) . . ?
N3 C18 H18 108.4 . . ?
N3 C18 C19 113.7(3) . . ?
C17 C18 H18 108.4 . . ?
C19 C18 C17 115.4(4) . . ?
C19 C18 H18 108.4 . . ?
C20 C19 C18 122.9(4) . . ?
C20 C19 C24 119.4(4) . . ?
C24 C19 C18 117.8(4) . . ?
C19 C20 H20 120.0 . . ?
C19 C20 C21 120.0(4) . . ?
C21 C20 H20 120.0 . . ?
C20 C21 H21 119.9 . . ?
C22 C21 C20 120.2(5) . . ?
C22 C21 H21 119.9 . . ?
C21 C22 H22 119.8 . . ?
C21 C22 C23 120.5(5) . . ?
C23 C22 H22 119.8 . . ?
C22 C23 H23 120.1 . . ?
C22 C23 C24 119.8(5) . . ?
C24 C23 H23 120.1 . . ?
C19 C24 C23 120.1(5) . . ?
C19 C24 H24 120.0 . . ?
C23 C24 H24 120.0 . . ?
N4 C25 H25A 111.4 . . ?
N4 C25 H25B 111.4 . . ?
N4 C25 C26 102.0(4) . . ?
H25A C25 H25B 109.2 . . ?
C26 C25 H25A 111.4 . . ?
C26 C25 H25B 111.4 . . ?
C25 C26 H26A 111.3 . . ?
C25 C26 H26B 111.3 . . ?
H26A C26 H26B 109.2 . . ?
C27 C26 C25 102.4(4) . . ?
C27 C26 H26A 111.3 . . ?
C27 C26 H26B 111.3 . . ?
C26 C27 H27A 110.9 . . ?
C26 C27 H27B 110.9 . . ?
C26 C27 C28 104.3(4) . . ?
H27A C27 H27B 108.9 . . ?
C28 C27 H27A 110.9 . . ?
C28 C27 H27B 110.9 . . ?
N4 C28 C27 102.5(4) . . ?
N4 C28 H28 109.6 . . ?
N4 C28 C29 112.3(4) . . ?
C27 C28 H28 109.6 . . ?
C29 C28 C27 113.0(4) . . ?
C29 C28 H28 109.6 . . ?
C30 C29 C28 120.4(4) . . ?
C30 C29 C34 119.6(4) . . ?
C34 C29 C28 119.8(4) . . ?
C29 C30 H30 120.0 . . ?
C29 C30 C31 120.0(4) . . ?
C31 C30 H30 120.0 . . ?
C30 C31 H31 119.9 . . ?
C32 C31 C30 120.1(5) . . ?
C32 C31 H31 119.9 . . ?
C31 C32 H32 119.9 . . ?
C33 C32 C31 120.1(4) . . ?
C33 C32 H32 119.9 . . ?
C32 C33 H33 120.2 . . ?
C32 C33 C34 119.6(5) . . ?
C34 C33 H33 120.2 . . ?
C29 C34 C33 120.4(4) . . ?
C29 C34 H34 119.8 . . ?
C33 C34 H34 119.8 . . ?
O8 Th1 O8 180.0 . 3_656 ?
O8 Th1 O9 130.46(11) . 3_656 ?
O8 Th1 O9 49.54(11) 3_656 3_656 ?
O8 Th1 O9 49.54(11) . . ?
O8 Th1 O9 130.46(11) 3_656 . ?
O8 Th1 O11 67.39(11) 3_656 3_656 ?
O8 Th1 O11 67.39(11) . . ?
O8 Th1 O11 112.61(11) . 3_656 ?
O8 Th1 O11 112.61(11) 3_656 . ?
O8 Th1 O14 111.55(11) . . ?
O8 Th1 O14 68.45(11) . 3_656 ?
O8 Th1 O14 68.45(11) 3_656 . ?
O8 Th1 O14 111.55(11) 3_656 3_656 ?
O9 Th1 O9 180.0 3_656 . ?
O11 Th1 O9 66.51(12) . . ?
O11 Th1 O9 113.49(12) . 3_656 ?
O11 Th1 O9 66.51(12) 3_656 3_656 ?
O11 Th1 O9 113.49(12) 3_656 . ?
O11 Th1 O11 180.0 . 3_656 ?
O11 Th1 O14 111.49(12) . 3_656 ?
O11 Th1 O14 68.51(12) . . ?
O11 Th1 O14 111.49(12) 3_656 . ?
O11 Th1 O14 68.51(12) 3_656 3_656 ?
O12 Th1 O8 66.75(12) 3_656 . ?
O12 Th1 O8 66.75(12) . 3_656 ?
O12 Th1 O8 113.25(13) 3_656 3_656 ?
O12 Th1 O8 113.25(12) . . ?
O12 Th1 O9 110.99(11) 3_656 3_656 ?
O12 Th1 O9 69.01(11) . 3_656 ?
O12 Th1 O9 110.99(11) . . ?
O12 Th1 O9 69.01(11) 3_656 . ?
O12 Th1 O11 129.94(11) 3_656 . ?
O12 Th1 O11 50.07(11) . . ?
O12 Th1 O11 50.06(11) 3_656 3_656 ?
O12 Th1 O11 129.94(11) . 3_656 ?
O12 Th1 O12 180.00(14) 3_656 . ?
O12 Th1 O14 112.00(13) . 3_656 ?
O12 Th1 O14 67.99(13) . . ?
O12 Th1 O14 68.00(13) 3_656 3_656 ?
O12 Th1 O14 112.01(13) 3_656 . ?
O12 Th1 O15 113.22(12) 3_656 3_656 ?
O12 Th1 O15 66.78(12) . 3_656 ?
O12 Th1 O15 113.22(12) . . ?
O12 Th1 O15 66.78(12) 3_656 . ?
O14 Th1 O9 65.91(11) . . ?
O14 Th1 O9 114.09(11) 3_656 . ?
O14 Th1 O9 65.91(11) 3_656 3_656 ?
O14 Th1 O9 114.09(11) . 3_656 ?
O14 Th1 O14 180.0 . 3_656 ?
O15 Th1 O8 69.07(12) 3_656 . ?
O15 Th1 O8 69.07(12) . 3_656 ?
O15 Th1 O8 110.93(12) 3_656 3_656 ?
O15 Th1 O8 110.93(12) . . ?
O15 Th1 O9 112.49(11) 3_656 . ?
O15 Th1 O9 67.51(11) . . ?
O15 Th1 O9 67.51(11) 3_656 3_656 ?
O15 Th1 O9 112.49(11) . 3_656 ?
O15 Th1 O11 113.76(11) 3_656 3_656 ?
O15 Th1 O11 66.24(11) 3_656 . ?
O15 Th1 O11 113.76(11) . . ?
O15 Th1 O11 66.24(11) . 3_656 ?
O15 Th1 O14 129.77(12) . 3_656 ?
O15 Th1 O14 129.77(12) 3_656 . ?
O15 Th1 O14 50.23(12) . . ?
O15 Th1 O14 50.23(12) 3_656 3_656 ?
O15 Th1 O15 180.0 . 3_656 ?
N6 O8 Th1 97.7(3) . . ?
N6 O9 Th1 96.8(3) . . ?
N7 O11 Th1 96.6(3) . . ?
N7 O12 Th1 97.9(3) . . ?
N8 O14 Th1 95.9(3) . . ?
N8 O15 Th1 96.5(3) . . ?
O8 N6 Th1 57.4(2) . . ?
O9 N6 Th1 58.6(2) . . ?
O9 N6 O8 116.0(4) . . ?
O10 N6 Th1 179.0(4) . . ?
O10 N6 O8 121.6(4) . . ?
O10 N6 O9 122.4(4) . . ?
O11 N7 Th1 58.2(3) . . ?
O12 N7 Th1 57.2(3) . . ?
O12 N7 O11 115.4(5) . . ?
O13 N7 Th1 179.5(5) . . ?
O13 N7 O11 122.2(5) . . ?
O13 N7 O12 122.5(5) . . ?
O14 N8 Th1 59.0(2) . . ?
O14 N8 O15 116.4(4) . . ?
O15 N8 Th1 58.2(2) . . ?
O16 N8 Th1 171.2(3) . . ?
O16 N8 O14 123.8(5) . . ?
O16 N8 O15 119.9(5) . . ?

loop_
_geom_bond_atom_site_label_1
_geom_bond_atom_site_label_2
_geom_bond_distance
_geom_bond_site_symmetry_2
_geom_bond_publ_flag
U1 O1 2.401(3) . ?
U1 O2 2.421(3) . ?
U1 O3 1.774(3) . ?
U1 O4 1.767(3) . ?
U1 O5 2.476(3) . ?
U1 O6 2.477(3) . ?
U1 N1 2.643(4) . ?
U1 N2 2.604(3) . ?
Cl1 C4 1.712(5) . ?
Cl2 C11 1.717(4) . ?
O1 C1 1.259(5) . ?
O2 C14 1.262(5) . ?
O5 N5 1.287(5) . ?
O6 N5 1.279(5) . ?
O7 N5 1.203(5) . ?
N1 C2 1.338(5) . ?
N1 C6 1.349(5) . ?
N2 C7 1.344(5) . ?
N2 C13 1.331(5) . ?
N3 C1 1.322(5) . ?
N3 C15 1.492(5) . ?
N3 C18 1.488(5) . ?
N4 C14 1.320(5) . ?
N4 C25 1.484(5) . ?
N4 C28 1.488(6) . ?
C1 C2 1.495(6) . ?
C2 C3 1.396(6) . ?
C3 H3 0.9500 . ?
C3 C4 1.376(6) . ?
C4 C5 1.403(6) . ?
C5 C6 1.408(6) . ?
C5 C10 1.432(6) . ?
C6 C7 1.443(6) . ?
C7 C8 1.408(6) . ?
C8 C9 1.423(6) . ?
C8 C11 1.414(6) . ?
C9 H9 0.9500 . ?
C9 C10 1.350(6) . ?
C10 H10 0.9500 . ?
C11 C12 1.372(7) . ?
C12 H12 0.9500 . ?
C12 C13 1.401(6) . ?
C13 C14 1.494(6) . ?
C15 H15A 0.9900 . ?
C15 H15B 0.9900 . ?
C15 C16 1.514(6) . ?
C16 H16A 0.9900 . ?
C16 H16B 0.9900 . ?
C16 C17 1.520(6) . ?
C17 H17A 0.9900 . ?
C17 H17B 0.9900 . ?
C17 C18 1.529(6) . ?
C18 H18 1.0000 . ?
C18 C19 1.517(6) . ?
C19 C20 1.384(6) . ?
C19 C24 1.393(6) . ?
C20 H20 0.9500 . ?
C20 C21 1.394(6) . ?
C21 H21 0.9500 . ?
C21 C22 1.372(7) . ?
C22 H22 0.9500 . ?
C22 C23 1.374(8) . ?
C23 H23 0.9500 . ?
C23 C24 1.394(7) . ?
C24 H24 0.9500 . ?
C25 H25A 0.9900 . ?
C25 H25B 0.9900 . ?
C25 C26 1.521(7) . ?
C26 H26A 0.9900 . ?
C26 H26B 0.9900 . ?
C26 C27 1.518(7) . ?
C27 H27A 0.9900 . ?
C27 H27B 0.9900 . ?
C27 C28 1.540(6) . ?
C28 H28 1.0000 . ?
C28 C29 1.517(6) . ?
C29 C30 1.376(6) . ?
C29 C34 1.388(6) . ?
C30 H30 0.9500 . ?
C30 C31 1.391(6) . ?
C31 H31 0.9500 . ?
C31 C32 1.380(7) . ?
C32 H32 0.9500 . ?
C32 C33 1.378(7) . ?
C33 H33 0.9500 . ?
C33 C34 1.388(6) . ?
C34 H34 0.9500 . ?
Th1 O8 2.557(3) . ?
Th1 O8 2.557(3) 3_656 ?
Th1 O9 2.584(3) . ?
Th1 O9 2.584(3) 3_656 ?
Th1 O11 2.560(4) . ?
Th1 O11 2.560(4) 3_656 ?
Th1 O12 2.538(4) . ?
Th1 O12 2.538(4) 3_656 ?
Th1 O14 2.566(3) . ?
Th1 O14 2.566(3) 3_656 ?
Th1 O15 2.547(4) . ?
Th1 O15 2.547(4) 3_656 ?
O8 N6 1.277(5) . ?
O9 N6 1.263(5) . ?
O10 N6 1.211(5) . ?
O11 N7 1.281(6) . ?
O12 N7 1.271(6) . ?
O13 N7 1.216(6) . ?
O14 N8 1.270(6) . ?
O15 N8 1.285(5) . ?
O16 N8 1.224(5) . ?

loop_
_geom_torsion_atom_site_label_1
_geom_torsion_atom_site_label_2
_geom_torsion_atom_site_label_3
_geom_torsion_atom_site_label_4
_geom_torsion
_geom_torsion_site_symmetry_1
_geom_torsion_site_symmetry_2
_geom_torsion_site_symmetry_3
_geom_torsion_site_symmetry_4
_geom_torsion_publ_flag
U1 O1 C1 N3 164.8(3) . . . . ?
U1 O1 C1 C2 -16.4(5) . . . . ?
U1 O2 C14 N4 -140.5(3) . . . . ?
U1 O2 C14 C13 38.0(5) . . . . ?
U1 O5 N5 O6 -2.1(3) . . . . ?
U1 O5 N5 O7 177.7(3) . . . . ?
U1 O6 N5 O5 2.1(3) . . . . ?
U1 O6 N5 O7 -177.7(3) . . . . ?
U1 N1 C2 C1 -11.2(4) . . . . ?
U1 N1 C2 C3 162.6(3) . . . . ?
U1 N1 C6 C5 -165.5(3) . . . . ?
U1 N1 C6 C7 14.8(4) . . . . ?
U1 N2 C7 C6 -12.6(5) . . . . ?
U1 N2 C7 C8 167.0(3) . . . . ?
U1 N2 C13 C12 -167.5(3) . . . . ?
U1 N2 C13 C14 9.0(4) . . . . ?
Cl1 C4 C5 C6 175.4(3) . . . . ?
Cl1 C4 C5 C10 -1.4(6) . . . . ?
Cl2 C11 C12 C13 178.5(3) . . . . ?
O1 C1 C2 N1 16.8(5) . . . . ?
O1 C1 C2 C3 -156.8(4) . . . . ?
N1 C2 C3 C4 3.6(6) . . . . ?
N1 C6 C7 N2 -1.6(5) . . . . ?
N1 C6 C7 C8 178.7(4) . . . . ?
N2 C7 C8 C9 -177.2(4) . . . . ?
N2 C7 C8 C11 2.1(6) . . . . ?
N2 C13 C14 O2 -29.0(5) . . . . ?
N2 C13 C14 N4 149.5(4) . . . . ?
N3 C1 C2 N1 -164.4(4) . . . . ?
N3 C1 C2 C3 21.9(6) . . . . ?
N3 C15 C16 C17 36.4(4) . . . . ?
N3 C18 C19 C20 19.2(6) . . . . ?
N3 C18 C19 C24 -161.2(4) . . . . ?
N4 C25 C26 C27 -38.3(5) . . . . ?
N4 C28 C29 C30 137.4(4) . . . . ?
N4 C28 C29 C34 -46.9(5) . . . . ?
C1 N3 C15 C16 148.0(4) . . . . ?
C1 N3 C18 C17 -175.1(4) . . . . ?
C1 N3 C18 C19 59.8(5) . . . . ?
C1 C2 C3 C4 176.5(4) . . . . ?
C2 N1 C6 C5 1.2(6) . . . . ?
C2 N1 C6 C7 -178.5(3) . . . . ?
C2 C3 C4 Cl1 -178.1(3) . . . . ?
C2 C3 C4 C5 0.3(6) . . . . ?
C3 C4 C5 C6 -3.0(6) . . . . ?
C3 C4 C5 C10 -179.9(4) . . . . ?
C4 C5 C6 N1 2.4(6) . . . . ?
C4 C5 C6 C7 -177.9(4) . . . . ?
C4 C5 C10 C9 178.1(4) . . . . ?
C5 C6 C7 N2 178.6(4) . . . . ?
C5 C6 C7 C8 -1.0(6) . . . . ?
C6 N1 C2 C1 -178.1(3) . . . . ?
C6 N1 C2 C3 -4.3(6) . . . . ?
C6 C5 C10 C9 1.4(6) . . . . ?
C6 C7 C8 C9 2.4(6) . . . . ?
C6 C7 C8 C11 -178.2(4) . . . . ?
C7 N2 C13 C12 4.6(6) . . . . ?
C7 N2 C13 C14 -178.9(3) . . . . ?
C7 C8 C9 C10 -2.0(6) . . . . ?
C7 C8 C11 Cl2 -178.7(3) . . . . ?
C7 C8 C11 C12 1.0(6) . . . . ?
C8 C9 C10 C5 0.0(7) . . . . ?
C8 C11 C12 C13 -1.2(6) . . . . ?
C9 C8 C11 Cl2 0.6(6) . . . . ?
C9 C8 C11 C12 -179.8(4) . . . . ?
C10 C5 C6 N1 179.4(4) . . . . ?
C10 C5 C6 C7 -0.9(6) . . . . ?
C11 C8 C9 C10 178.8(4) . . . . ?
C11 C12 C13 N2 -1.7(6) . . . . ?
C11 C12 C13 C14 -177.7(4) . . . . ?
C12 C13 C14 O2 147.4(4) . . . . ?
C12 C13 C14 N4 -34.1(6) . . . . ?
C13 N2 C7 C6 175.5(3) . . . . ?
C13 N2 C7 C8 -4.9(6) . . . . ?
C14 N4 C25 C26 -141.5(5) . . . . ?
C14 N4 C28 C27 167.6(4) . . . . ?
C14 N4 C28 C29 -70.8(5) . . . . ?
C15 N3 C1 O1 -160.4(4) . . . . ?
C15 N3 C1 C2 21.0(6) . . . . ?
C15 N3 C18 C17 -8.1(4) . . . . ?
C15 N3 C18 C19 -133.2(4) . . . . ?
C15 C16 C17 C18 -42.6(4) . . . . ?
C16 C17 C18 N3 30.9(4) . . . . ?
C16 C17 C18 C19 154.8(4) . . . . ?
C17 C18 C19 C20 -98.6(5) . . . . ?
C17 C18 C19 C24 80.9(5) . . . . ?
C18 N3 C1 O1 4.4(6) . . . . ?
C18 N3 C1 C2 -174.3(3) . . . . ?
C18 N3 C15 C16 -17.8(4) . . . . ?
C18 C19 C20 C21 -178.5(4) . . . . ?
C18 C19 C24 C23 179.0(5) . . . . ?
C19 C20 C21 C22 -0.8(7) . . . . ?
C20 C19 C24 C23 -1.4(7) . . . . ?
C20 C21 C22 C23 -0.8(8) . . . . ?
C21 C22 C23 C24 1.4(8) . . . . ?
C22 C23 C24 C19 -0.3(8) . . . . ?
C24 C19 C20 C21 1.9(7) . . . . ?
C25 N4 C14 O2 162.8(4) . . . . ?
C25 N4 C14 C13 -15.7(7) . . . . ?
C25 N4 C28 C27 2.2(5) . . . . ?
C25 N4 C28 C29 123.9(4) . . . . ?
C25 C26 C27 C28 40.9(5) . . . . ?
C26 C27 C28 N4 -26.6(5) . . . . ?
C26 C27 C28 C29 -147.7(4) . . . . ?
C27 C28 C29 C30 -107.1(5) . . . . ?
C27 C28 C29 C34 68.5(5) . . . . ?
C28 N4 C14 O2 -0.1(6) . . . . ?
C28 N4 C14 C13 -178.6(4) . . . . ?
C28 N4 C25 C26 22.7(5) . . . . ?
C28 C29 C30 C31 173.4(4) . . . . ?
C28 C29 C34 C33 -175.1(4) . . . . ?
C29 C30 C31 C32 1.4(7) . . . . ?
C30 C29 C34 C33 0.6(7) . . . . ?
C30 C31 C32 C33 1.2(7) . . . . ?
C31 C32 C33 C34 -2.9(7) . . . . ?
C32 C33 C34 C29 2.0(7) . . . . ?
C34 C29 C30 C31 -2.3(6) . . . . ?
Th1 O8 N6 O9 -0.8(4) . . . . ?
Th1 O8 N6 O10 -180.0(4) . . . . ?
Th1 O9 N6 O8 0.8(4) . . . . ?
Th1 O9 N6 O10 179.9(4) . . . . ?
Th1 O11 N7 O12 -0.6(4) . . . . ?
Th1 O11 N7 O13 -179.7(5) . . . . ?
Th1 O12 N7 O11 0.6(5) . . . . ?
Th1 O12 N7 O13 179.7(5) . . . . ?
Th1 O14 N8 O15 9.9(4) . . . . ?
Th1 O14 N8 O16 -170.0(4) . . . . ?
Th1 O15 N8 O14 -10.0(4) . . . . ?
Th1 O15 N8 O16 170.0(4) . . . . ?

loop_
_smtbx_masks_void_nr
_smtbx_masks_void_average_x
_smtbx_masks_void_average_y
_smtbx_masks_void_average_z
_smtbx_masks_void_volume
_smtbx_masks_void_count_electrons
_smtbx_masks_void_content
1 0.000 -0.613 0.500 410.8 210.2 ?
2 0.500 -0.633 0.000 410.8 210.2 ?
